data_4518171
loop_
_publ_author_name
'Okura, Ryuhei'
'Uchiyama, Hiromasa'
'Kadota, Kazunori'
'Tozuka, Yuichi'

_publ_section_title
;
 New Salt and Cocrystal of Mequitazine: Impact of Coformer Flexibility and
 Hydrogen Bond Donors on Polymorphism
;
_journal_name_full 'Crystal Growth &amp; Design'
_journal_paper_doi 10.1021/acs.cgd.0c00896
_journal_year 2020
_chemical_formula_structural 'C24 H26 N2 O4 S1'
_chemical_formula_sum 'C24 H26 N2 O4 S'
_chemical_formula_weight 438.539
_chemical_name_common mequitazine-fumarate_anhydrate_formII_powder
_space_group_crystal_system triclinic
_space_group_IT_number 2
_space_group_name_Hall '-P 1'
_space_group_name_H-M_alt 'P -1'
_cell_angle_alpha 80.954(2)
_cell_angle_beta 77.629(3)
_cell_angle_gamma 64.4671(19)
_cell_formula_units_Z 2
_cell_length_a 8.1460(4)
_cell_length_b 9.3045(6)
_cell_length_c 16.1985(12)
_cell_measurement_temperature 298
_cell_volume 1079.19(12)
_computing_cell_refinement 'PDXL Version 2.8.4.0 (Rigaku, 2017)'
_computing_data_collection 'ENTER THE DATA COLLECTION PROGRAM NAME'
_computing_publication_material 'PDXL Version 2.8.4.0 (Rigaku, 2017)'
_computing_structure_refinement 'PDXL Version 2.8.4.0 (Rigaku, 2017)'
_computing_structure_solution 'PDXL Version 2.8.4.0 (Rigaku, 2017)'
_diffrn_ambient_temperature 298
_diffrn_measurement_device_type 'ENTER THE MEASUREMENT DEVICE NAME'
_diffrn_measurement_method 2\q
_diffrn_radiation_type 'Cu K\a'
_diffrn_radiation_wavelength 1.541861
_exptl_crystal_density_diffrn 1.35
_exptl_crystal_description powder
_exptl_crystal_F_000 464.00
_pd_calc_method 'Rietveld Refinement'
_pd_char_colour colourless
_pd_meas_2theta_range_inc 0.0130
_pd_meas_2theta_range_max 89.9884
_pd_meas_2theta_range_min 3.0054
_pd_meas_number_of_points 6692
_pd_proc_ls_pref_orient_corr
;
    Spherical harmonics
    Maximum harmonic order: 2
;
_pd_proc_ls_prof_R_factor 0.0363
_pd_proc_ls_prof_wR_expected 0.0428
_pd_proc_ls_prof_wR_factor 0.0516
_refine_ls_goodness_of_fit_all 1.1949
_refine_ls_matrix_type full
_refine_ls_number_constraints 1
_refine_ls_number_parameters 218
_refine_ls_number_restraints 170
_refine_ls_shift/su_max 0.0030
_refine_ls_structure_factor_coef Fsqd
_refine_ls_weighting_scheme sigma
_reflns_d_resolution_high 1.0897
_reflns_d_resolution_low 15.7794
_reflns_limit_h_max 7
_reflns_limit_h_min 0
_reflns_limit_k_max 8
_reflns_limit_k_min -8
_reflns_limit_l_max 14
_reflns_limit_l_min -14
_reflns_number_total 1760
_cod_data_source_file mequitazine-fumarate_anhydrate_formII_powder.cif
_cod_data_source_block mequitazine-fumarate_anhydrate_formII_powder
_cod_original_formula_sum 'C24 H26 N2 O4 S1'
_cod_database_code 4518171
_rigaku_reference_intensity_ratio 0.26

loop_
_symmetry_equiv_pos_site_id
_symmetry_equiv_pos_as_xyz
1 x,y,z
2 -x,-y,-z

loop_
_atom_site_label
_atom_site_type_symbol
_atom_site_fract_x
_atom_site_fract_y
_atom_site_fract_z
_atom_site_U_iso_or_equiv
_atom_site_adp_type
_atom_site_occupancy
S1 S 1.2432(6) 0.4038(6) 0.0221(2) 0.0553(17) Uiso 1
O1 O 0.3254(10) 0.3195(7) 0.4798(5) 0.0553(17) Uiso 1
O2 O 0.4958(10) 0.1357(9) 0.5667(5) 0.0553(17) Uiso 1
O3 O -0.2503(10) 0.2139(8) 0.5391(5) 0.0553(17) Uiso 1
O4 O -0.0771(11) 0.0299(8) 0.6257(4) 0.0553(17) Uiso 1
N1 N 1.1065(6) 0.4039(6) 0.2083(2) 0.0553(17) Uiso 1
N2 N 0.5593(9) 0.3813(10) 0.3543(3) 0.0553(17) Uiso 1
C1 C 1.3387(5) 0.2486(5) 0.0989(2) 0.0553(17) Uiso 1
C2 C 1.2597(6) 0.2640(5) 0.1845(2) 0.0553(17) Uiso 1
C3 C 1.1066(5) 0.5510(5) 0.1710(2) 0.0553(17) Uiso 1
C4 C 1.1680(5) 0.5666(5) 0.0840(2) 0.0553(17) Uiso 1
C5 C 1.1707(7) 0.7106(6) 0.0458(3) 0.0553(17) Uiso 1
C6 C 1.1124(8) 0.8395(6) 0.0936(4) 0.0553(17) Uiso 1
C7 C 1.0521(8) 0.8254(6) 0.1793(4) 0.0553(17) Uiso 1
C8 C 1.0489(7) 0.6821(6) 0.2184(3) 0.0553(17) Uiso 1
C9 C 1.4927(7) 0.1109(6) 0.0740(3) 0.0553(17) Uiso 1
C10 C 1.5683(7) -0.0114(6) 0.1338(4) 0.0553(17) Uiso 1
C11 C 1.4909(8) 0.0035(6) 0.2182(4) 0.0553(17) Uiso 1
C12 C 1.3374(8) 0.1403(6) 0.2441(3) 0.0553(17) Uiso 1
C13 C 0.9886(6) 0.4002(8) 0.2899(3) 0.0553(17) Uiso 1
C14 C 0.7835(6) 0.4949(5) 0.2858(4) 0.0553(17) Uiso 1
C15 C 0.6679(9) 0.4671(12) 0.3691(3) 0.0553(17) Uiso 1
C16 C 0.6839(15) 0.2325(6) 0.3123(7) 0.0553(17) Uiso 1
C17 C 0.7664(9) 0.2754(10) 0.2234(6) 0.0553(17) Uiso 1
C18 C 0.7203(10) 0.4534(11) 0.2140(2) 0.0553(17) Uiso 1
C19 C 0.5127(11) 0.5459(9) 0.2200(6) 0.0553(17) Uiso 1
C20 C 0.4188(6) 0.4854(12) 0.3004(5) 0.0553(17) Uiso 1
C21 C 0.3517(7) 0.2052(6) 0.5349(3) 0.0553(17) Uiso 1
C22 C 0.2027(8) 0.1476(5) 0.5648(3) 0.0553(17) Uiso 1
C23 C 0.0414(8) 0.2053(5) 0.5391(3) 0.0553(17) Uiso 1
C24 C -0.1003(8) 0.1418(6) 0.5719(3) 0.0553(17) Uiso 1
H1 H 1.0111(9) 0.2901(8) 0.3089(4) 0.0553(17) Uiso 1
H2 H 1.0077(10) 0.6739(8) 0.2764(4) 0.0553(17) Uiso 1
H3 H 1.0216(9) 0.4434(13) 0.3313(3) 0.0553(17) Uiso 1
H4 H 1.5445(9) 0.1008(8) 0.0170(4) 0.0553(17) Uiso 1
H5 H 1.5421(11) -0.0789(7) 0.2582(5) 0.0553(17) Uiso 1
H6 H 1.6708(9) -0.1035(7) 0.1171(6) 0.0553(17) Uiso 1
H7 H 0.8991(10) 0.2149(13) 0.2143(11) 0.0553(17) Uiso 1
H8 H 1.2865(11) 0.1493(8) 0.3013(3) 0.0553(17) Uiso 1
H9 H 1.2115(10) 0.7201(8) -0.0121(4) 0.0553(17) Uiso 1
H10 H 0.782(2) 0.1681(10) 0.3449(9) 0.0553(17) Uiso 1
H11 H 0.7826(16) 0.4808(18) 0.1592(3) 0.0553(17) Uiso 1
H12 H 0.5848(14) 0.5688(15) 0.3920(7) 0.0553(17) Uiso 1
H13 H 0.4910(15) 0.3618(17) 0.4043(4) 0.0553(17) Uiso 1
H14 H 1.0129(10) 0.9124(7) 0.2113(5) 0.0553(17) Uiso 1
H15 H 1.1141(11) 0.9356(7) 0.0679(6) 0.0553(17) Uiso 1
H16 H 0.7480(14) 0.4042(19) 0.4100(4) 0.0553(17) Uiso 1
H17 H 0.3582(14) 0.4252(19) 0.2859(7) 0.0553(17) Uiso 1
H18 H 0.3261(10) 0.5750(18) 0.3311(8) 0.0553(17) Uiso 1
H19 H 0.7162(19) 0.2492(16) 0.1816(7) 0.0553(17) Uiso 1
H20 H 0.4795(16) 0.6590(8) 0.2214(12) 0.0553(17) Uiso 1
H21 H 0.4730(15) 0.5309(19) 0.1709(6) 0.0553(17) Uiso 1
H22 H 0.7581(9) 0.6087(6) 0.2776(8) 0.0553(17) Uiso 1
H23 H 0.615(2) 0.1708(12) 0.3091(10) 0.0553(17) Uiso 1
H24 H -0.3324(10) 0.1685(11) 0.5621(6) 0.0553(17) Uiso 1
H25 H 0.0155(10) 0.2907(7) 0.4981(5) 0.0553(17) Uiso 1
H26 H 0.2256(10) 0.0624(8) 0.6058(4) 0.0553(17) Uiso 1

loop_
_atom_type_symbol
_atom_type_description
_atom_type_scat_dispersion_real
_atom_type_scat_dispersion_imag
_atom_type_scat_Cromer_Mann_a1
_atom_type_scat_Cromer_Mann_b1
_atom_type_scat_Cromer_Mann_a2
_atom_type_scat_Cromer_Mann_b2
_atom_type_scat_Cromer_Mann_a3
_atom_type_scat_Cromer_Mann_b3
_atom_type_scat_Cromer_Mann_a4
_atom_type_scat_Cromer_Mann_b4
_atom_type_scat_Cromer_Mann_c
_atom_type_scat_source
C C 0.017 0.009 2.31000 1.02000 1.58860 0.865000 20.8439 10.2075 0.568700 51.6512 0.215600
;
    International Tables for Crystallography Vol. C, Table 6.1.1.4 (1999),
    and KEK Report 88-14, 1-136.
;
H H 0.000 0.000 0.489918 0.262003 0.196767 0.049879 20.6593 7.74039 49.5519 2.20159 0.001305
;
    International Tables for Crystallography Vol. C, Table 6.1.1.4 (1999).
;
N N 0.029 0.018 12.2126 3.13220 2.01250 1.16630 0.005700 9.89330 28.9975 0.582600 -11.529
;
    International Tables for Crystallography Vol. C, Table 6.1.1.4 (1999),
    and KEK Report 88-14, 1-136.
;
O O 0.046 0.032 3.04850 2.28680 1.54630 0.867000 13.2771 5.70110 0.323900 32.9089 0.250800
;
    International Tables for Crystallography Vol. C, Table 6.1.1.4 (1999),
    and KEK Report 88-14, 1-136.
;
S S 0.319 0.558 6.90530 5.20340 1.43790 1.58630 1.46790 22.2151 0.253600 56.1720 0.866900
;
    International Tables for Crystallography Vol. C, Table 6.1.1.4 (1999),
    and KEK Report 88-14, 1-136.
;

loop_
_geom_angle_atom_site_label_1
_geom_angle_atom_site_label_2
_geom_angle_atom_site_label_3
_geom_angle
_geom_angle_publ_flag
_geom_angle_site_symmetry_1
_geom_angle_site_symmetry_2
_geom_angle_site_symmetry_3
S1 C1 C2 120.0(3) yes . . .
S1 C1 C9 119.8(4) yes . . .
S1 C4 C3 120.0(5) yes . . .
S1 C4 C5 119.6(4) yes . . .
O1 C21 O2 123.9(10) yes . . .
O3 C24 O4 122.8(10) yes . . .
O2 C21 C22 117.7(6) yes . . .
O1 C21 C22 118.3(7) yes . . .
O4 C24 C23 122.3(8) yes . . .
O3 C24 C23 114.8(6) yes . . .
N1 C13 C14 112.9(5) yes . . .
N2 C20 C19 109.3(7) yes . . .
N1 C2 C1 119.3(4) yes . . .
N1 C2 C12 121.6(4) yes . . .
N1 C3 C4 119.4(5) yes . . .
N1 C3 C8 122.0(5) yes . . .
N2 C16 C17 109.2(7) yes . . .
N2 C15 C14 109.7(7) yes . . .
C1 S1 C4 98.5(3) yes . . .
C2 N1 C3 118.3(5) yes . . .
C2 N1 C13 118.6(5) yes . . .
C3 N1 C13 119.1(5) yes . . .
C15 N2 C16 110.1(9) yes . . .
C15 N2 C20 110.3(9) yes . . .
C16 N2 C20 109.5(8) yes . . .
C21 C22 C23 126.7(5) yes . . .
C9 C10 C11 119.9(5) yes . . .
C22 C23 C24 123.6(5) yes . . .
C13 C14 C15 110.2(5) yes . . .
C2 C1 C9 120.2(5) yes . . .
C1 C2 C12 119.2(4) yes . . .
C4 C3 C8 118.7(6) yes . . .
C3 C4 C5 120.4(6) yes . . .
C4 C5 C6 120.3(6) yes . . .
C10 C11 C12 120.7(5) yes . . .
C2 C12 C11 120.0(6) yes . . .
C5 C6 C7 119.9(6) yes . . .
C17 C18 C19 109.0(9) yes . . .
C13 C14 C18 113.9(6) yes . . .
C6 C7 C8 120.6(7) yes . . .
C15 C14 C18 108.0(8) yes . . .
C16 C17 C18 109.0(7) yes . . .
C3 C8 C7 120.3(6) yes . . .
C14 C18 C17 109.0(6) yes . . .
C14 C18 C19 109.2(6) yes . . .
C1 C9 C10 120.1(6) yes . . .
C18 C19 C20 108.7(7) yes . . .
N1 C13 H3 109.1(10) no . . .
N2 C20 H17 109.8(15) no . . .
N2 C16 H23 109.8(15) no . . .
N2 C20 H18 109.8(13) no . . .
N2 C16 H10 109.8(15) no . . .
N1 C13 H1 109.0(7) no . . .
N2 C15 H12 109.7(11) no . . .
N2 C15 H16 109.7(16) no . . .
C24 O3 H24 110.4(10) no . . .
C15 N2 H13 110.6(12) no . . .
C16 N2 H13 112.0(16) no . . .
C20 N2 H13 104.2(11) no . . .
C8 C7 H14 119.7(10) no . . .
C3 C8 H2 119.9(9) no . . .
C7 C8 H2 119.8(9) no . . .
C1 C9 H4 120.0(7) no . . .
C10 C9 H4 119.9(7) no . . .
C9 C10 H6 120.1(10) no . . .
C14 C15 H12 109.7(13) no . . .
C14 C15 H16 109.7(10) no . . .
C14 C13 H3 109.0(8) no . . .
C11 C10 H6 120.0(9) no . . .
C17 C16 H10 109.9(15) no . . .
C17 C16 H23 109.9(17) no . . .
C15 C14 H22 108.2(9) no . . .
C13 C14 H22 108.2(8) no . . .
C16 C17 H7 109.9(14) no . . .
C16 C17 H19 109.9(16) no . . .
C18 C17 H7 109.9(13) no . . .
C18 C17 H19 109.9(11) no . . .
C18 C19 H20 109.9(15) no . . .
C18 C14 H22 108.2(10) no . . .
C14 C18 H11 109.9(16) no . . .
C14 C13 H1 109.0(9) no . . .
C17 C18 H11 109.9(11) no . . .
C19 C18 H11 109.9(9) no . . .
C18 C19 H21 110.0(11) no . . .
C20 C19 H20 109.9(14) no . . .
C20 C19 H21 110.0(17) no . . .
C4 C5 H9 119.8(9) no . . .
C19 C20 H17 109.8(13) no . . .
C6 C5 H9 119.9(9) no . . .
C5 C6 H15 120.0(10) no . . .
C11 C12 H8 120.0(7) no . . .
C2 C12 H8 120.0(7) no . . .
C7 C6 H15 120.1(10) no . . .
C21 C22 H26 116.7(9) no . . .
C23 C22 H26 116.7(10) no . . .
C6 C7 H14 119.7(9) no . . .
C22 C23 H25 118.2(10) no . . .
C24 C23 H25 118.2(9) no . . .
C12 C11 H5 119.7(9) no . . .
C10 C11 H5 119.7(7) no . . .
C19 C20 H18 109.8(15) no . . .
H7 C17 H19 108.3(17) no . . .
H12 C15 H16 108.1(14) no . . .
H10 C16 H23 108.2(15) no . . .
H1 C13 H3 107.7(8) no . . .
H20 C19 H21 108.3(17) no . . .
H17 C20 H18 108.3(11) no . . .

loop_
_geom_bond_atom_site_label_1
_geom_bond_atom_site_label_2
_geom_bond_distance
_geom_bond_publ_flag
_geom_bond_site_symmetry_1
_geom_bond_site_symmetry_2
S1 C1 1.766(5) yes . .
S1 C4 1.757(7) yes . .
O1 C21 1.250(8) yes . .
O2 C21 1.250(9) yes . .
O3 C24 1.298(10) yes . .
O4 C24 1.223(8) yes . .
N2 C20 1.490(9) yes . .
N1 C2 1.397(5) yes . .
N1 C3 1.406(7) yes . .
N1 C13 1.463(6) yes . .
N2 C15 1.496(15) yes . .
N2 C16 1.483(10) yes . .
C22 C23 1.320(9) yes . .
C23 C24 1.480(10) yes . .
C1 C2 1.399(5) yes . .
C1 C9 1.392(6) yes . .
C2 C12 1.395(6) yes . .
C3 C4 1.398(5) yes . .
C3 C8 1.395(7) yes . .
C4 C5 1.391(8) yes . .
C5 C6 1.382(9) yes . .
C10 C11 1.379(9) yes . .
C6 C7 1.375(9) yes . .
C14 C15 1.527(9) yes . .
C7 C8 1.391(8) yes . .
C9 C10 1.385(7) yes . .
C11 C12 1.389(6) yes . .
C13 C14 1.527(6) yes . .
C14 C18 1.528(11) yes . .
C16 C17 1.522(13) yes . .
C17 C18 1.522(14) yes . .
C18 C19 1.520(10) yes . .
C19 C20 1.520(12) yes . .
C21 C22 1.491(9) yes . .
O3 H24 0.924(13) no . .
N2 H13 0.920(11) no . .
C13 H3 0.970(12) no . .
C10 H6 0.930(7) no . .
C8 H2 0.930(7) no . .
C14 H22 0.980(8) no . .
C15 H12 0.970(14) no . .
C15 H16 0.970(11) no . .
C9 H4 0.930(8) no . .
C16 H10 0.970(18) no . .
C16 H23 0.97(2) no . .
C6 H15 0.930(9) no . .
C17 H7 0.970(9) no . .
C17 H19 0.970(19) no . .
C5 H9 0.930(7) no . .
C18 H11 0.980(11) no . .
C11 H5 0.930(9) no . .
C19 H20 0.970(12) no . .
C19 H21 0.970(17) no . .
C20 H17 0.97(2) no . .
C20 H18 0.970(14) no . .
C12 H8 0.931(7) no . .
C7 H14 0.930(10) no . .
C22 H26 0.930(8) no . .
C13 H1 0.971(10) no . .
C23 H25 0.931(8) no . .
